data_4129818
loop_
_publ_author_name
'Kawai, Hiroyuki'
'Wolf, William J.'
'DiPasquale, Antonio G.'
'Winston, Matthew S.'
'Toste, F. Dean'

_publ_section_title
;
 Phosphonium Formation by Facile Carbon-Phosphorus Reductive Elimination
 from Gold(III).
;
_journal_issue 2
_journal_name_full 'Journal of the American Chemical Society'
_journal_page_first 587
_journal_page_last 593
_journal_paper_doi 10.1021/jacs.5b10720
_journal_volume 138
_journal_year 2016
_chemical_formula_sum 'C30 H26 Cl O3 P'
_chemical_formula_weight 500.93
_chemical_name_common KH-1484
_chemical_name_systematic toste130
_space_group.centring_type primitive

_space_group_crystal_system triclinic
_space_group_IT_number 2
_space_group_name_Hall '-P 1'
_space_group_name_H-M_alt 'P -1'
_atom_sites_solution_hydrogens mixed
_atom_sites_solution_primary iterative
_atom_sites_solution_secondary difmap
_audit_creation_method SHELXL-2014/7
_cell_angle_alpha 103.0960(10)
_cell_angle_beta 91.766(2)
_cell_angle_gamma 103.9180(10)
_cell_formula_units_Z 2
_cell_length_a 8.6367(6)
_cell_length_b 11.9128(8)
_cell_length_c 12.4392(8)
_cell_measurement_reflns_used 6727
_cell_measurement_temperature 100(2)
_cell_measurement_theta_max 25.35
_cell_measurement_theta_min 2.44
_cell_volume 1205.01(14)
_computing_cell_refinement 'Bruker SAINT'
_computing_data_collection 'Bruker APEX2'
_computing_data_reduction 'Bruker SAINT'
_computing_molecular_graphics ORTEP-32
_computing_publication_material WinGX
_computing_structure_refinement SHELXL-2014
_computing_structure_solution SHELXT
_diffrn_ambient_temperature 100(2)
_diffrn_detector_area_resol_mean 8.366
_diffrn_measured_fraction_theta_full 0.999
_diffrn_measured_fraction_theta_max 0.997
_diffrn_measurement_device_type 'Bruker APEX-I CCD'
_diffrn_measurement_method 'phi and omega scans'
_diffrn_radiation_type MoK\a
_diffrn_radiation_wavelength 0.71073
_diffrn_reflns_av_R_equivalents 0.0633
_diffrn_reflns_av_unetI/netI 0.0593
_diffrn_reflns_Laue_measured_fraction_full 0.999
_diffrn_reflns_Laue_measured_fraction_max 0.997
_diffrn_reflns_limit_h_max 10
_diffrn_reflns_limit_h_min -10
_diffrn_reflns_limit_k_max 14
_diffrn_reflns_limit_k_min -14
_diffrn_reflns_limit_l_max 14
_diffrn_reflns_limit_l_min -14
_diffrn_reflns_number 23846
_diffrn_reflns_point_group_measured_fraction_full 0.999
_diffrn_reflns_point_group_measured_fraction_max 0.997
_diffrn_reflns_theta_full 25.000
_diffrn_reflns_theta_max 25.386
_diffrn_reflns_theta_min 1.688
_diffrn_source 'fine focus sealed tube'
_exptl_absorpt_coefficient_mu 0.257
_exptl_absorpt_correction_T_max 0.928
_exptl_absorpt_correction_T_min 0.878
_exptl_absorpt_correction_type multi-scan
_exptl_absorpt_process_details SADABS
_exptl_crystal_colour colorless
_exptl_crystal_density_diffrn 1.381
_exptl_crystal_description plate
_exptl_crystal_F_000 524
_exptl_crystal_size_max 0.050
_exptl_crystal_size_mid 0.040
_exptl_crystal_size_min 0.020
_refine_diff_density_max 0.337
_refine_diff_density_min -0.325
_refine_diff_density_rms 0.064
_refine_ls_extinction_method none
_refine_ls_goodness_of_fit_ref 1.058
_refine_ls_hydrogen_treatment constr
_refine_ls_matrix_type full
_refine_ls_number_parameters 319
_refine_ls_number_reflns 4411
_refine_ls_number_restraints 0
_refine_ls_restrained_S_all 1.058
_refine_ls_R_factor_all 0.0791
_refine_ls_R_factor_gt 0.0486
_refine_ls_shift/su_max 0.000
_refine_ls_shift/su_mean 0.000
_refine_ls_structure_factor_coef Fsqd
_refine_ls_weighting_details 'w=1/[\s^2^(Fo^2^)+(0.0182P)^2^+1.3974P] where P=(Fo^2^+2Fc^2^)/3'
_refine_ls_weighting_scheme calc
_refine_ls_wR_factor_gt 0.0859
_refine_ls_wR_factor_ref 0.0984
_reflns_Friedel_coverage 0.000
_reflns_number_gt 3223
_reflns_number_total 4411
_reflns_threshold_expression 'I > 2\s(I)'
_cod_data_source_file ja5b10720_si_006.cif
_cod_data_source_block toste130
_cod_database_code 4129818
_shelx_shelxl_version_number 2014/7
_shelx_space_group_comment
; 
The symmetry employed for this shelxl refinement is uniquely defined 
by the following loop, which should always be used as a source of 
symmetry information in preference to the above space-group names. 
They are only intended as comments. 
;
_shelx_estimated_absorpt_t_min 0.987
_shelx_estimated_absorpt_t_max 0.995

loop_
_space_group_symop_operation_xyz
'x, y, z'
'-x, -y, -z'

loop_
_atom_site_label
_atom_site_type_symbol
_atom_site_fract_x
_atom_site_fract_y
_atom_site_fract_z
_atom_site_U_iso_or_equiv
_atom_site_adp_type
_atom_site_occupancy
_atom_site_site_symmetry_order
_atom_site_calc_flag
_atom_site_refinement_flags_posn
_atom_site_refinement_flags_adp
_atom_site_refinement_flags_occupancy
_atom_site_disorder_assembly
_atom_site_disorder_group
C1 C -0.0209(3) 0.4096(2) 0.7794(2) 0.0138(6) Uani 1 1 d . . . . .
C2 C -0.1804(3) 0.3602(2) 0.7875(2) 0.0161(6) Uani 1 1 d . . . . .
H2 H -0.2306 0.2821 0.7450 0.019 Uiso 1 1 calc R U . . .
C3 C -0.2689(3) 0.4247(2) 0.8583(2) 0.0202(6) Uani 1 1 d . . . . .
H3 H -0.3786 0.3905 0.8643 0.024 Uiso 1 1 calc R U . . .
C4 C -0.1955(3) 0.5375(2) 0.9184(2) 0.0202(6) Uani 1 1 d . . . . .
H4 H -0.2552 0.5811 0.9667 0.024 Uiso 1 1 calc R U . . .
C5 C -0.0326(3) 0.5904(2) 0.9103(2) 0.0168(6) Uani 1 1 d . . . . .
C6 C 0.0392(3) 0.7080(2) 0.9743(2) 0.0198(6) Uani 1 1 d . . . . .
H6 H -0.0231 0.7513 1.0204 0.024 Uiso 1 1 calc R U . . .
C7 C 0.1958(3) 0.7578(2) 0.9695(2) 0.0230(7) Uani 1 1 d . . . . .
H7 H 0.2444 0.8351 1.0143 0.028 Uiso 1 1 calc R U . . .
C8 C 0.2878(3) 0.6960(2) 0.8986(2) 0.0213(6) Uani 1 1 d . . . . .
H8 H 0.3978 0.7331 0.8969 0.026 Uiso 1 1 calc R U . . .
C9 C 0.2240(3) 0.5837(2) 0.8314(2) 0.0152(6) Uani 1 1 d . . . . .
C10 C 0.0590(3) 0.5266(2) 0.83879(19) 0.0150(6) Uani 1 1 d . . . . .
C11 C 0.3254(3) 0.5271(2) 0.7528(2) 0.0158(6) Uani 1 1 d . . . . .
C12 C 0.4790(3) 0.5934(2) 0.7394(2) 0.0186(6) Uani 1 1 d . . . . .
H12 H 0.5165 0.6739 0.7805 0.022 Uiso 1 1 calc R U . . .
C13 C 0.5761(3) 0.5433(2) 0.6674(2) 0.0204(6) Uani 1 1 d . . . . .
C14 C 0.5271(3) 0.4256(2) 0.6046(2) 0.0191(6) Uani 1 1 d . . . . .
H14 H 0.5956 0.3919 0.5561 0.023 Uiso 1 1 calc R U . . .
C15 C 0.3757(3) 0.3600(2) 0.6154(2) 0.0172(6) Uani 1 1 d . . . . .
C16 C 0.2741(3) 0.4092(2) 0.6881(2) 0.0158(6) Uani 1 1 d . . . . .
C17 C 0.7906(3) 0.7206(2) 0.7162(2) 0.0290(7) Uani 1 1 d . . . . .
H17A H 0.7212 0.7710 0.7030 0.043 Uiso 1 1 calc R U . . .
H17B H 0.8982 0.7520 0.6955 0.043 Uiso 1 1 calc R U . . .
H17C H 0.7967 0.7201 0.7949 0.043 Uiso 1 1 calc R U . . .
C18 C 0.4145(3) 0.1844(2) 0.4928(2) 0.0252(7) Uani 1 1 d . . . . .
H18A H 0.4557 0.2289 0.4380 0.038 Uiso 1 1 calc R U . . .
H18B H 0.3532 0.1039 0.4545 0.038 Uiso 1 1 calc R U . . .
H18C H 0.5043 0.1795 0.5401 0.038 Uiso 1 1 calc R U . . .
C19 C -0.0328(3) 0.2584(2) 0.5632(2) 0.0142(6) Uani 1 1 d . . . . .
C20 C -0.0850(3) 0.3398(2) 0.5159(2) 0.0195(6) Uani 1 1 d . . . . .
H20 H -0.0579 0.4219 0.5530 0.023 Uiso 1 1 calc R U . . .
C21 C -0.1768(3) 0.3006(2) 0.4146(2) 0.0216(6) Uani 1 1 d . . . . .
H21 H -0.2100 0.3563 0.3814 0.026 Uiso 1 1 calc R U . . .
C22 C -0.2201(3) 0.1807(2) 0.3617(2) 0.0203(6) Uani 1 1 d . . . . .
H22 H -0.2841 0.1542 0.2929 0.024 Uiso 1 1 calc R U . . .
C23 C -0.1702(3) 0.0998(2) 0.4091(2) 0.0208(6) Uani 1 1 d . . . . .
H23 H -0.2006 0.0175 0.3729 0.025 Uiso 1 1 calc R U . . .
C24 C -0.0759(3) 0.1382(2) 0.5094(2) 0.0185(6) Uani 1 1 d . . . . .
H24 H -0.0408 0.0822 0.5413 0.022 Uiso 1 1 calc R U . . .
C25 C 0.1029(3) 0.1981(2) 0.75887(19) 0.0143(6) Uani 1 1 d . . . . .
C26 C -0.0330(3) 0.1108(2) 0.7696(2) 0.0159(6) Uani 1 1 d . . . . .
H26 H -0.1343 0.1069 0.7349 0.019 Uiso 1 1 calc R U . . .
C27 C -0.0181(3) 0.0299(2) 0.8315(2) 0.0205(6) Uani 1 1 d . . . . .
H27 H -0.1096 -0.0297 0.8392 0.025 Uiso 1 1 calc R U . . .
C28 C 0.1293(4) 0.0360(2) 0.8820(2) 0.0228(7) Uani 1 1 d . . . . .
H28 H 0.1379 -0.0188 0.9254 0.027 Uiso 1 1 calc R U . . .
C29 C 0.2643(3) 0.1205(2) 0.8704(2) 0.0215(6) Uani 1 1 d . . . . .
H29 H 0.3656 0.1228 0.9041 0.026 Uiso 1 1 calc R U . . .
C30 C 0.2509(3) 0.2020(2) 0.8091(2) 0.0174(6) Uani 1 1 d . . . . .
H30 H 0.3432 0.2608 0.8013 0.021 Uiso 1 1 calc R U . . .
O1 O 0.7259(2) 0.60134(17) 0.65079(16) 0.0274(5) Uani 1 1 d . . . . .
O2 O 0.3122(2) 0.24457(15) 0.55996(14) 0.0210(4) Uani 1 1 d . . . . .
O3 O 0.56386(13) 0.94041(9) 0.87994(9) 0.0314(4) Uani 0.500(4) 1 d . . P A 1
H3X H 0.6388 0.9079 0.8907 0.038 Uiso 0.500(4) 1 d R U P A 1
H3Y H 0.5300 0.9645 0.9426 0.038 Uiso 0.500(4) 1 d R U P A 1
O4 O -0.56869(12) -0.07446(9) 0.29788(9) 0.0287(4) Uani 0.500(4) 1 d . . P A 2
H4X H -0.5140 -0.0534 0.3604 0.034 Uiso 0.500(4) 1 d R U P A 2
H4Y H -0.5613 -0.1436 0.2652 0.034 Uiso 0.500(4) 1 d R U P A 2
P1 P 0.08385(8) 0.31560(6) 0.69473(5) 0.01426(17) Uani 1 1 d . . . . .
Cl2 Cl 0.56386(13) 0.94041(9) 0.87994(9) 0.0314(4) Uani 0.500(4) 1 d . . P A 2
Cl3 Cl -0.56869(12) -0.07446(9) 0.29788(9) 0.0287(4) Uani 0.500(4) 1 d . . P A 1

loop_
_atom_site_aniso_label
_atom_site_aniso_U_11
_atom_site_aniso_U_22
_atom_site_aniso_U_33
_atom_site_aniso_U_23
_atom_site_aniso_U_13
_atom_site_aniso_U_12
C1 0.0145(14) 0.0139(13) 0.0144(13) 0.0060(10) 0.0004(11) 0.0038(11)
C2 0.0181(15) 0.0141(14) 0.0160(13) 0.0058(11) -0.0018(11) 0.0023(11)
C3 0.0181(16) 0.0234(15) 0.0209(14) 0.0086(12) 0.0028(12) 0.0059(12)
C4 0.0247(16) 0.0223(15) 0.0165(14) 0.0052(11) 0.0040(12) 0.0106(12)
C5 0.0205(16) 0.0179(14) 0.0129(13) 0.0055(11) -0.0012(11) 0.0049(12)
C6 0.0281(17) 0.0185(14) 0.0161(14) 0.0054(11) 0.0042(12) 0.0106(12)
C7 0.0291(18) 0.0166(14) 0.0197(14) 0.0003(11) -0.0013(12) 0.0031(13)
C8 0.0201(16) 0.0206(15) 0.0213(14) 0.0065(12) 0.0012(12) 0.0005(12)
C9 0.0170(15) 0.0150(14) 0.0150(13) 0.0071(11) -0.0004(11) 0.0036(11)
C10 0.0179(15) 0.0161(14) 0.0112(12) 0.0051(10) -0.0024(11) 0.0034(11)
C11 0.0199(15) 0.0163(14) 0.0113(12) 0.0064(10) -0.0040(11) 0.0027(11)
C12 0.0190(16) 0.0153(14) 0.0195(14) 0.0052(11) -0.0010(11) 0.0001(12)
C13 0.0140(15) 0.0266(16) 0.0217(15) 0.0113(12) 0.0024(12) 0.0020(12)
C14 0.0162(15) 0.0246(15) 0.0178(14) 0.0057(11) 0.0040(11) 0.0070(12)
C15 0.0177(15) 0.0203(14) 0.0156(13) 0.0069(11) 0.0001(11) 0.0063(12)
C16 0.0130(14) 0.0180(14) 0.0163(13) 0.0061(11) 0.0001(11) 0.0020(11)
C17 0.0178(17) 0.0286(17) 0.0361(17) 0.0086(14) 0.0024(13) -0.0033(13)
C18 0.0271(18) 0.0275(16) 0.0241(15) 0.0038(12) 0.0087(13) 0.0145(13)
C19 0.0120(14) 0.0149(13) 0.0153(13) 0.0043(10) 0.0030(10) 0.0019(11)
C20 0.0191(16) 0.0182(14) 0.0192(14) 0.0046(11) 0.0022(11) 0.0011(12)
C21 0.0201(16) 0.0265(16) 0.0217(14) 0.0116(12) 0.0019(12) 0.0070(12)
C22 0.0133(15) 0.0324(17) 0.0124(13) 0.0034(12) -0.0011(11) 0.0025(12)
C23 0.0212(16) 0.0186(15) 0.0185(14) -0.0005(11) 0.0014(12) 0.0020(12)
C24 0.0210(16) 0.0155(14) 0.0196(14) 0.0034(11) 0.0024(12) 0.0064(12)
C25 0.0149(15) 0.0140(14) 0.0133(13) 0.0010(10) 0.0032(11) 0.0042(11)
C26 0.0176(15) 0.0146(13) 0.0150(13) 0.0012(11) 0.0017(11) 0.0053(11)
C27 0.0239(17) 0.0139(14) 0.0217(14) 0.0023(11) 0.0059(12) 0.0023(12)
C28 0.0347(19) 0.0184(15) 0.0201(14) 0.0078(11) 0.0062(13) 0.0124(13)
C29 0.0219(16) 0.0261(16) 0.0199(14) 0.0066(12) 0.0016(12) 0.0117(13)
C30 0.0144(15) 0.0168(14) 0.0188(14) 0.0014(11) 0.0010(11) 0.0022(11)
O1 0.0155(11) 0.0285(11) 0.0340(12) 0.0082(9) 0.0052(9) -0.0033(9)
O2 0.0205(11) 0.0179(10) 0.0224(10) 0.0020(8) 0.0060(8) 0.0031(8)
O3 0.0258(7) 0.0246(7) 0.0378(7) 0.0050(5) 0.0043(5) -0.0028(5)
O4 0.0187(7) 0.0281(7) 0.0344(7) 0.0022(5) -0.0009(5) 0.0019(5)
P1 0.0130(4) 0.0137(3) 0.0151(3) 0.0038(3) 0.0004(3) 0.0015(3)
Cl2 0.0258(7) 0.0246(7) 0.0378(7) 0.0050(5) 0.0043(5) -0.0028(5)
Cl3 0.0187(7) 0.0281(7) 0.0344(7) 0.0022(5) -0.0009(5) 0.0019(5)

loop_
_atom_type_symbol
_atom_type_description
_atom_type_scat_dispersion_real
_atom_type_scat_dispersion_imag
_atom_type_scat_source
C C 0.0033 0.0016 'International Tables Vol C Tables 4.2.6.8 and 6.1.1.4'
H H 0.0000 0.0000 'International Tables Vol C Tables 4.2.6.8 and 6.1.1.4'
O O 0.0106 0.0060 'International Tables Vol C Tables 4.2.6.8 and 6.1.1.4'
P P 0.1023 0.0942 'International Tables Vol C Tables 4.2.6.8 and 6.1.1.4'
Cl Cl 0.1484 0.1585 'International Tables Vol C Tables 4.2.6.8 and 6.1.1.4'

loop_
_geom_angle_atom_site_label_1
_geom_angle_atom_site_label_2
_geom_angle_atom_site_label_3
_geom_angle
C2 C1 C10 122.3(2)
C2 C1 P1 116.49(19)
C10 C1 P1 121.18(19)
C1 C2 C3 120.3(2)
C1 C2 H2 119.8
C3 C2 H2 119.8
C4 C3 C2 119.3(3)
C4 C3 H3 120.4
C2 C3 H3 120.4
C3 C4 C5 121.3(3)
C3 C4 H4 119.3
C5 C4 H4 119.3
C4 C5 C10 120.3(2)
C4 C5 C6 119.5(2)
C10 C5 C6 120.2(2)
C7 C6 C5 119.9(3)
C7 C6 H6 120.1
C5 C6 H6 120.1
C6 C7 C8 120.5(3)
C6 C7 H7 119.7
C8 C7 H7 119.7
C9 C8 C7 122.4(3)
C9 C8 H8 118.8
C7 C8 H8 118.8
C8 C9 C10 118.1(2)
C8 C9 C11 119.5(2)
C10 C9 C11 122.5(2)
C1 C10 C5 116.6(2)
C1 C10 C9 124.6(2)
C5 C10 C9 118.8(2)
C12 C11 C16 117.3(2)
C12 C11 C9 119.6(2)
C16 C11 C9 123.1(2)
C13 C12 C11 121.0(2)
C13 C12 H12 119.5
C11 C12 H12 119.5
O1 C13 C12 124.3(2)
O1 C13 C14 113.7(2)
C12 C13 C14 122.0(2)
C15 C14 C13 117.8(2)
C15 C14 H14 121.1
C13 C14 H14 121.1
O2 C15 C14 124.3(2)
O2 C15 C16 114.4(2)
C14 C15 C16 121.3(2)
C11 C16 C15 120.6(2)
C11 C16 P1 122.5(2)
C15 C16 P1 116.82(19)
O1 C17 H17A 109.5
O1 C17 H17B 109.5
H17A C17 H17B 109.5
O1 C17 H17C 109.5
H17A C17 H17C 109.5
H17B C17 H17C 109.5
O2 C18 H18A 109.5
O2 C18 H18B 109.5
H18A C18 H18B 109.5
O2 C18 H18C 109.5
H18A C18 H18C 109.5
H18B C18 H18C 109.5
C24 C19 C20 119.6(2)
C24 C19 P1 123.2(2)
C20 C19 P1 117.21(19)
C21 C20 C19 119.8(2)
C21 C20 H20 120.1
C19 C20 H20 120.1
C22 C21 C20 120.3(3)
C22 C21 H21 119.8
C20 C21 H21 119.8
C23 C22 C21 119.9(2)
C23 C22 H22 120.0
C21 C22 H22 120.0
C22 C23 C24 120.3(2)
C22 C23 H23 119.8
C24 C23 H23 119.8
C19 C24 C23 120.0(3)
C19 C24 H24 120.0
C23 C24 H24 120.0
C30 C25 C26 119.8(2)
C30 C25 P1 119.42(19)
C26 C25 P1 120.4(2)
C27 C26 C25 119.3(3)
C27 C26 H26 120.3
C25 C26 H26 120.3
C28 C27 C26 120.2(3)
C28 C27 H27 119.9
C26 C27 H27 119.9
C27 C28 C29 120.9(3)
C27 C28 H28 119.5
C29 C28 H28 119.5
C28 C29 C30 119.4(3)
C28 C29 H29 120.3
C30 C29 H29 120.3
C29 C30 C25 120.4(2)
C29 C30 H30 119.8
C25 C30 H30 119.8
C13 O1 C17 117.9(2)
C15 O2 C18 117.6(2)
H3X O3 H3Y 107.8
H4X O4 H4Y 108.6
C16 P1 C1 105.14(12)
C16 P1 C19 113.44(12)
C1 P1 C19 106.08(12)
C16 P1 C25 110.54(13)
C1 P1 C25 109.59(11)
C19 P1 C25 111.69(12)

loop_
_geom_bond_atom_site_label_1
_geom_bond_atom_site_label_2
_geom_bond_distance
C1 C2 1.378(3)
C1 C10 1.415(3)
C1 P1 1.787(3)
C2 C3 1.402(4)
C2 H2 0.9500
C3 C4 1.368(4)
C3 H3 0.9500
C4 C5 1.414(4)
C4 H4 0.9500
C5 C10 1.421(4)
C5 C6 1.424(4)
C6 C7 1.350(4)
C6 H6 0.9500
C7 C8 1.407(4)
C7 H7 0.9500
C8 C9 1.380(4)
C8 H8 0.9500
C9 C10 1.439(4)
C9 C11 1.489(4)
C11 C12 1.408(4)
C11 C16 1.408(3)
C12 C13 1.381(4)
C12 H12 0.9500
C13 O1 1.359(3)
C13 C14 1.397(4)
C14 C15 1.381(4)
C14 H14 0.9500
C15 O2 1.360(3)
C15 C16 1.410(4)
C16 P1 1.766(3)
C17 O1 1.435(3)
C17 H17A 0.9800
C17 H17B 0.9800
C17 H17C 0.9800
C18 O2 1.439(3)
C18 H18A 0.9800
C18 H18B 0.9800
C18 H18C 0.9800
C19 C24 1.389(3)
C19 C20 1.393(4)
C19 P1 1.794(3)
C20 C21 1.389(4)
C20 H20 0.9500
C21 C22 1.383(4)
C21 H21 0.9500
C22 C23 1.379(4)
C22 H22 0.9500
C23 C24 1.390(4)
C23 H23 0.9500
C24 H24 0.9500
C25 C30 1.391(4)
C25 C26 1.401(3)
C25 P1 1.797(3)
C26 C27 1.388(4)
C26 H26 0.9500
C27 C28 1.381(4)
C27 H27 0.9500
C28 C29 1.381(4)
C28 H28 0.9500
C29 C30 1.386(4)
C29 H29 0.9500
C30 H30 0.9500
O3 H3X 0.8516
O3 H3Y 0.8531
O4 H4X 0.8502
O4 H4Y 0.8498
